data_7700721
loop_
_publ_author_name
'Lecourt, Constance'
'Madanamoothoo, Warren'
'Ferreol, Vivian'
'B\'elanger-Desmarais, Nicolas'
'Khrouz, Lhoussain'
'Tommasino, Jean-Bernard'
'Reber, Christian'
'Desroches, C\'edric'
'Luneau, Dominique'

_publ_section_title
;
 Mononuclear manganese(iii) complexes with reduced imino nitroxide
 radicals by single-electron transfer and intermolecular hydrogen bonds as
 an intramolecular structural driving force.
;
_journal_issue 35
_journal_name_full 'Dalton transactions (Cambridge, England : 2003)'
_journal_page_first 13378
_journal_page_last 13387
_journal_paper_doi 10.1039/c9dt02158b
_journal_volume 48
_journal_year 2019
_chemical_formula_sum 'C22 H38 F6 Mn N8 O4 P'
_chemical_formula_weight 678.51
_space_group_crystal_system triclinic
_space_group_IT_number 2
_space_group_name_Hall '-P 1'
_space_group_name_H-M_alt 'P -1'
_symmetry_space_group_name_Hall '-P 1'
_symmetry_space_group_name_H-M 'P -1'
_atom_sites_solution_hydrogens mixed
_audit_creation_date 2019-06-17T17:03:39-00:00
_audit_creation_method 'WinGX routine CIF_UPDATE'
_audit_update_record
;
2019-06-19 deposited with the CCDC.    2019-07-12 downloaded from the CCDC.
;
_cell_angle_alpha 74.747(6)
_cell_angle_beta 78.582(5)
_cell_angle_gamma 80.791(5)
_cell_formula_units_Z 1
_cell_length_a 7.3061(4)
_cell_length_b 8.0232(5)
_cell_length_c 13.6520(11)
_cell_measurement_reflns_used 3338
_cell_measurement_temperature 293(2)
_cell_measurement_theta_max 28.813
_cell_measurement_theta_min 3.351
_cell_volume 751.84(9)
_computing_cell_refinement
;
        CrysAlisPro, Agilent Technologies,
        Version 1.171.37.35 (release 13-08-2014 CrysAlis171 .NET)
        (compiled Aug 13 2014,18:06:01)
;
_computing_data_collection
;
        CrysAlisPro, Agilent Technologies,
        Version 1.171.37.35 (release 13-08-2014 CrysAlis171 .NET)
        (compiled Aug 13 2014,18:06:01)
;
_computing_data_reduction
;
        CrysAlisPro, Agilent Technologies,
        Version 1.171.37.35 (release 13-08-2014 CrysAlis171 .NET)
        (compiled Aug 13 2014,18:06:01)
;
_computing_structure_refinement 'SHELXL-2018/3 (Sheldrick, 2018)'
_computing_structure_solution ' SIR2014 (Burla et al., 2015)'
_diffrn_ambient_temperature 293(2)
_diffrn_detector_area_resol_mean 8.2634
_diffrn_measured_fraction_theta_full 0.999
_diffrn_measured_fraction_theta_max 0.852
_diffrn_measurement_device_type 'Xcalibur, Onyx'
_diffrn_measurement_method '\w scans'
_diffrn_radiation_monochromator graphite
_diffrn_radiation_type MoK\a
_diffrn_radiation_wavelength 0.71073
_diffrn_reflns_av_R_equivalents 0.0258
_diffrn_reflns_av_unetI/netI 0.0383
_diffrn_reflns_Laue_measured_fraction_full 0.999
_diffrn_reflns_Laue_measured_fraction_max 0.852
_diffrn_reflns_limit_h_max 9
_diffrn_reflns_limit_h_min -9
_diffrn_reflns_limit_k_max 11
_diffrn_reflns_limit_k_min -11
_diffrn_reflns_limit_l_max 13
_diffrn_reflns_limit_l_min -17
_diffrn_reflns_number 6674
_diffrn_reflns_point_group_measured_fraction_full 0.999
_diffrn_reflns_point_group_measured_fraction_max 0.852
_diffrn_reflns_theta_full 25
_diffrn_reflns_theta_max 29.376
_diffrn_reflns_theta_min 2.863
_diffrn_source 'Enhance (Mo) X-ray Source'
_exptl_absorpt_coefficient_mu 0.572
_exptl_absorpt_correction_T_max 1
_exptl_absorpt_correction_T_min 0.88031
_exptl_absorpt_correction_type multi-scan
_exptl_absorpt_process_details
;
        CrysAlisPro, Agilent Technologies,
        Version 1.171.37.35 (release 13-08-2014 CrysAlis171 .NET)
        (compiled Aug 13 2014,18:06:01)
        Empirical absorption correction using spherical harmonics,
 implemented in SCALE3 ABSPACK scaling algorithm.
;
_exptl_crystal_colour brown
_exptl_crystal_density_diffrn 1.499
_exptl_crystal_description needle
_exptl_crystal_F_000 352
_exptl_crystal_size_max 0.1
_exptl_crystal_size_mid 0.05
_exptl_crystal_size_min 0.02
_refine_diff_density_max 0.353
_refine_diff_density_min -0.329
_refine_diff_density_rms 0.056
_refine_ls_extinction_method none
_refine_ls_goodness_of_fit_ref 1.048
_refine_ls_hydrogen_treatment mixed
_refine_ls_matrix_type full
_refine_ls_number_parameters 201
_refine_ls_number_reflns 3519
_refine_ls_number_restraints 0
_refine_ls_restrained_S_all 1.048
_refine_ls_R_factor_all 0.0543
_refine_ls_R_factor_gt 0.0425
_refine_ls_shift/su_max 0
_refine_ls_shift/su_mean 0
_refine_ls_structure_factor_coef Fsqd
_refine_ls_weighting_details 'w=1/[\s^2^(Fo^2^)+(0.0499P)^2^+0.2854P] where P=(Fo^2^+2Fc^2^)/3'
_refine_ls_weighting_scheme calc
_refine_ls_wR_factor_ref 0.1113
_reflns_number_gt 2965
_reflns_number_total 3519
_reflns_threshold_expression 'I > 2\s(I)'
_cod_data_source_file c9dt02158b2.cif
_cod_data_source_block vf16_2
_cod_depositor_comments 'Adding full bibliography for 7700721--7700722.cif.'
_cod_database_code 7700721

loop_
_space_group_symop_operation_xyz
'x, y, z'
'-x, -y, -z'

loop_
_atom_site_label
_atom_site_fract_x
_atom_site_fract_y
_atom_site_fract_z
_atom_site_U_iso_or_equiv
_atom_site_adp_type
_atom_site_calc_flag
_atom_site_occupancy
_atom_site_type_symbol
Mn 0 0 0 0.02537(14) Uani d 1 Mn
N1 0.1464(2) -0.2148(2) 0.17411(12) 0.0277(4) Uani d 1 N
N2 0.3353(3) -0.1711(3) 0.26757(14) 0.0346(4) Uani d 1 N
N3 0.2077(2) 0.1090(2) 0.02485(12) 0.0269(4) Uani d 1 N
N4 0.4515(2) 0.1294(2) 0.09821(13) 0.0303(4) Uani d 1 N
O1 0.0822(2) -0.21490(17) 0.08716(10) 0.0314(3) Uani d 1 O
O2 -0.1880(2) 0.0742(2) 0.13794(12) 0.0364(4) Uani d 1 O
C1 0.1389(3) -0.3729(3) 0.26128(16) 0.0330(5) Uani d 1 C
C2 0.2189(3) -0.3039(3) 0.33933(16) 0.0357(5) Uani d 1 C
C3 -0.0610(4) -0.4195(4) 0.29537(19) 0.0499(6) Uani d 1 C
H3A -0.063931 -0.521168 0.351354 0.075 Uiso calc 1 H
H3B -0.140738 -0.324342 0.317436 0.075 Uiso calc 1 H
H3C -0.104805 -0.442274 0.238871 0.075 Uiso calc 1 H
C4 0.2679(4) -0.5195(3) 0.2231(2) 0.0523(7) Uani d 1 C
H4A 0.266531 -0.623676 0.277352 0.078 Uiso calc 1 H
H4B 0.224898 -0.53934 0.165471 0.078 Uiso calc 1 H
H4C 0.393645 -0.488036 0.20224 0.078 Uiso calc 1 H
C5 0.3392(4) -0.4391(3) 0.4071(2) 0.0541(7) Uani d 1 C
H5A 0.262496 -0.523473 0.452793 0.081 Uiso calc 1 H
H5B 0.436908 -0.495967 0.364898 0.081 Uiso calc 1 H
H5C 0.394267 -0.383606 0.446662 0.081 Uiso calc 1 H
C6 0.0646(4) -0.2087(4) 0.4052(2) 0.0519(7) Uani d 1 C
H6A -0.012776 -0.291033 0.452292 0.078 Uiso calc 1 H
H6B 0.121106 -0.151333 0.443148 0.078 Uiso calc 1 H
H6C -0.011165 -0.124122 0.361422 0.078 Uiso calc 1 H
C7 0.2659(3) -0.1136(3) 0.17959(15) 0.0275(4) Uani d 1 C
C8 0.3111(3) 0.0398(2) 0.10114(15) 0.0256(4) Uani d 1 C
C9 0.2898(3) 0.2532(3) -0.03074(16) 0.0318(5) Uani d 1 C
H9 0.251451 0.330797 -0.088699 0.038 Uiso calc 1 H
C10 0.4380(3) 0.2637(3) 0.01348(17) 0.0338(5) Uani d 1 C
H10 0.518247 0.35 -0.010601 0.041 Uiso calc 1 H
C11 -0.1738(4) 0.2182(4) 0.1774(2) 0.0612(8) Uani d 1 C
H11A -0.269669 0.221771 0.236333 0.092 Uiso calc 1 H
H11B -0.052386 0.206037 0.197119 0.092 Uiso calc 1 H
H11C -0.189658 0.323898 0.125368 0.092 Uiso calc 1 H
P1 -0.5 0 -0.5 0.0448(2) Uani d 1 P
F1 -0.4217(3) -0.1160(3) -0.57960(18) 0.0994(8) Uani d 1 F
F2 -0.3632(3) 0.1393(3) -0.56134(15) 0.0836(6) Uani d 1 F
F3 -0.3450(3) -0.0938(3) -0.4322(2) 0.1042(8) Uani d 1 F
H1N 0.378(4) -0.097(3) 0.291(2) 0.041(7) Uiso d 1 H
H1M -0.302(4) 0.074(4) 0.137(2) 0.057(8) Uiso d 1 H

loop_
_atom_site_aniso_label
_atom_site_aniso_U_11
_atom_site_aniso_U_22
_atom_site_aniso_U_33
_atom_site_aniso_U_12
_atom_site_aniso_U_13
_atom_site_aniso_U_23
Mn 0.0269(2) 0.0273(2) 0.0227(2) -0.00565(17) -0.01120(16) -0.00055(16)
N1 0.0325(8) 0.0298(8) 0.0218(8) -0.0060(7) -0.0128(7) 0.0000(6)
N2 0.0373(9) 0.0416(10) 0.0266(9) -0.0124(8) -0.0151(8) 0.0011(8)
N3 0.0280(8) 0.0280(8) 0.0248(8) -0.0041(7) -0.0081(7) -0.0032(6)
N4 0.0283(8) 0.0345(9) 0.0304(9) -0.0067(7) -0.0078(7) -0.0076(7)
O1 0.0428(8) 0.0296(7) 0.0255(7) -0.0067(6) -0.0184(6) -0.0020(6)
O2 0.0306(8) 0.0481(9) 0.0340(8) -0.0045(7) -0.0078(7) -0.0142(7)
C1 0.0409(11) 0.0326(10) 0.0238(10) -0.0099(9) -0.0109(9) 0.0036(8)
C2 0.0401(11) 0.0412(11) 0.0252(11) -0.0104(10) -0.0126(9) 0.0018(9)
C3 0.0558(15) 0.0599(15) 0.0361(13) -0.0290(13) -0.0106(11) 0.0003(11)
C4 0.0745(19) 0.0377(12) 0.0396(14) 0.0019(13) -0.0141(13) -0.0020(10)
C5 0.0670(17) 0.0529(15) 0.0413(14) -0.0130(14) -0.0308(13) 0.0110(12)
C6 0.0544(15) 0.0691(17) 0.0370(14) -0.0176(14) -0.0018(12) -0.0188(12)
C7 0.0245(9) 0.0329(10) 0.0247(10) -0.0013(8) -0.0087(8) -0.0040(8)
C8 0.0242(9) 0.0295(9) 0.0238(10) -0.0032(8) -0.0068(7) -0.0054(8)
C9 0.0366(11) 0.0280(10) 0.0294(11) -0.0073(9) -0.0075(9) -0.0006(8)
C10 0.0334(10) 0.0341(10) 0.0345(11) -0.0125(9) -0.0044(9) -0.0048(9)
C11 0.0501(15) 0.077(2) 0.072(2) -0.0067(14) -0.0106(14) -0.0443(17)
P1 0.0478(5) 0.0487(5) 0.0435(5) -0.0047(4) -0.0152(4) -0.0152(4)
F1 0.0909(14) 0.1186(18) 0.1128(18) -0.0232(13) 0.0096(13) -0.0823(15)
F2 0.0963(14) 0.0951(14) 0.0675(12) -0.0514(12) -0.0074(10) -0.0138(10)
F3 0.1017(16) 0.0901(15) 0.130(2) -0.0085(12) -0.0796(15) 0.0020(14)

loop_
_atom_type_symbol
_atom_type_description
_atom_type_scat_dispersion_real
_atom_type_scat_dispersion_imag
_atom_type_scat_source
C C 0.0033 0.0016 'International Tables Vol C Tables 4.2.6.8 and 6.1.1.4'
H H 0 0 'International Tables Vol C Tables 4.2.6.8 and 6.1.1.4'
F F 0.0171 0.0103 'International Tables Vol C Tables 4.2.6.8 and 6.1.1.4'
Mn Mn 0.3368 0.7283 'International Tables Vol C Tables 4.2.6.8 and 6.1.1.4'
N N 0.0061 0.0033 'International Tables Vol C Tables 4.2.6.8 and 6.1.1.4'
O O 0.0106 0.006 'International Tables Vol C Tables 4.2.6.8 and 6.1.1.4'
P P 0.1023 0.0942 'International Tables Vol C Tables 4.2.6.8 and 6.1.1.4'

loop_
_geom_angle_atom_site_label_1
_geom_angle_atom_site_label_2
_geom_angle_atom_site_label_3
_geom_angle
_geom_angle_site_symmetry_1
_geom_angle_site_symmetry_3
O1 Mn O1 180 2 .
O1 Mn N3 89.85(6) 2 .
O1 Mn N3 90.15(6) . .
O1 Mn N3 90.15(6) 2 2
O1 Mn N3 89.85(6) . 2
N3 Mn N3 180 . 2
O1 Mn O2 89.22(6) 2 2
O1 Mn O2 90.78(6) . 2
N3 Mn O2 89.83(6) . 2
N3 Mn O2 90.16(6) 2 2
O1 Mn O2 90.78(6) 2 .
O1 Mn O2 89.22(6) . .
N3 Mn O2 90.16(6) . .
N3 Mn O2 89.84(6) 2 .
O2 Mn O2 180 2 .
C7 N1 O1 125.21(15) . .
C7 N1 C1 112.22(16) . .
O1 N1 C1 119.23(15) . .
C7 N2 C2 109.14(17) . .
C8 N3 C9 104.30(16) . .
C8 N3 Mn 124.74(13) . .
C9 N3 Mn 130.73(14) . .
C8 N4 C10 103.37(17) . .
N1 O1 Mn 119.55(11) . .
C11 O2 Mn 125.50(16) . .
N1 C1 C3 110.28(18) . .
N1 C1 C4 107.20(17) . .
C3 C1 C4 110.7(2) . .
N1 C1 C2 98.71(15) . .
C3 C1 C2 115.46(19) . .
C4 C1 C2 113.55(19) . .
N2 C2 C5 110.44(18) . .
N2 C2 C6 107.54(19) . .
C5 C2 C6 110.3(2) . .
N2 C2 C1 100.86(16) . .
C5 C2 C1 114.9(2) . .
C6 C2 C1 112.20(19) . .
N1 C7 N2 110.84(17) . .
N1 C7 C8 123.49(17) . .
N2 C7 C8 125.67(18) . .
N4 C8 N3 114.12(16) . .
N4 C8 C7 124.00(17) . .
N3 C8 C7 121.84(17) . .
N3 C9 C10 107.99(18) . .
C9 C10 N4 110.21(18) . .
F3 P1 F3 180 2_454 .
F3 P1 F2 89.27(11) 2_454 2_454
F3 P1 F2 90.73(11) . 2_454
F3 P1 F2 90.73(11) 2_454 .
F3 P1 F2 89.27(11) . .
F2 P1 F2 180 2_454 .
F3 P1 F1 91.04(14) 2_454 2_454
F3 P1 F1 88.96(14) . 2_454
F2 P1 F1 90.69(11) 2_454 2_454
F2 P1 F1 89.31(11) . 2_454
F3 P1 F1 88.96(14) 2_454 .
F3 P1 F1 91.04(14) . .
F2 P1 F1 89.31(11) 2_454 .
F2 P1 F1 90.69(11) . .
F1 P1 F1 180.00(16) 2_454 .

loop_
_geom_bond_atom_site_label_1
_geom_bond_atom_site_label_2
_geom_bond_site_symmetry_2
_geom_bond_distance
Mn O1 2 1.9031(13)
Mn O1 . 1.9031(13)
Mn N3 . 1.9923(16)
Mn N3 2 1.9923(16)
Mn O2 2 2.2564(15)
Mn O2 . 2.2564(15)
N1 C7 . 1.308(2)
N1 O1 . 1.360(2)
N1 C1 . 1.494(2)
N2 C7 . 1.337(3)
N2 C2 . 1.493(3)
N3 C8 . 1.355(2)
N3 C9 . 1.361(2)
N4 C8 . 1.333(2)
N4 C10 . 1.365(3)
O2 C11 . 1.423(3)
C1 C3 . 1.518(3)
C1 C4 . 1.522(3)
C1 C2 . 1.564(3)
C2 C5 . 1.515(3)
C2 C6 . 1.532(3)
C7 C8 . 1.438(3)
C9 C10 . 1.364(3)
P1 F3 2_454 1.5751(18)
P1 F3 . 1.5752(18)
P1 F2 2_454 1.5759(17)
P1 F2 . 1.5759(17)
P1 F1 2_454 1.5782(18)
P1 F1 . 1.5782(18)
